data_4025167
loop_
_publ_author_name
'Eric Gagnon'
'Shira D. Halperin'
'Val\'erie M\'etivaud'
'Kenneth E. Maly'
'James D. Wuest'

_publ_contact_author_address
;
D\'epartement de Chimie
Universit\'e de Montr\'eal, CP 6128, succ. Centre-ville
Montr\'eal, Qu\'ebec
Canada
H3C 3J7
;
_publ_contact_author_email james.d.wuest@umontreal.ca
_publ_contact_author_name
;
Wuest, James D.
;
_publ_contact_author_phone '+1 514 340 5178'
_publ_section_title
;
 Tampering with Molecular Cohesion in Crystals of Hexaphenylbenzenes
;
_journal_name_full 'Journal of Organic Chemistry'
_journal_page_first 399
_journal_page_last 406
_journal_paper_doi 10.1021/jo902175u
_journal_volume 75
_journal_year 2010
_chemical_compound_source 'Synthesized by the authors. See text'
_chemical_formula_moiety 'C46 H38'
_chemical_formula_sum 'C46 H38'
_chemical_formula_weight 590.76
_chemical_melting_point 555
_chemical_name_common 1-(2,6-Diethylphenyl)-2,3,4,5,6-pentaphenylbenzene
_chemical_name_systematic
; 
 ? 
;
_space_group_IT_number 14
_symmetry_cell_setting monoclinic
_symmetry_space_group_name_Hall '-P 2yn'
_symmetry_space_group_name_H-M 'P 1 21/n 1'
_atom_sites_solution_hydrogens geom
_atom_sites_solution_primary direct
_atom_sites_solution_secondary difmap
_audit_creation_method SHELXL-97
_cell_angle_alpha 90
_cell_angle_beta 98.217(1)
_cell_angle_gamma 90
_cell_formula_units_Z 4
_cell_length_a 12.3918(2)
_cell_length_b 11.7268(2)
_cell_length_c 23.2394(5)
_cell_measurement_reflns_used 25700
_cell_measurement_temperature 150
_cell_measurement_theta_max 67.77
_cell_measurement_theta_min 3.83
_cell_volume 3342.39(11)
_computing_cell_refinement 'SAINT V7.34A (Bruker AXS, 2006b)'
_computing_data_collection 'APEX2 v2.1-0 (Bruker AXS, 2006a)'
_computing_data_reduction 'SAINT V7.34A (Bruker AXS, 2006b)'
_computing_molecular_graphics 'SHELXTL v6.12 (Bruker AXS, 2001)'
_computing_publication_material 'UdMX (Maris, 2004)'
_computing_structure_refinement 'SHELXL97 (Sheldrick, 2008)'
_computing_structure_solution 'SHELXS97 (Sheldrick, 2008)'
_diffrn_ambient_temperature 150
_diffrn_detector_area_resol_mean 8.3
_diffrn_measured_fraction_theta_full 0.906
_diffrn_measured_fraction_theta_max 0.906
_diffrn_measurement_device_type 'Bruker Microstar'
_diffrn_measurement_method \w
_diffrn_radiation_monochromator 'Helios optics'
_diffrn_radiation_source 'Rotating Anode'
_diffrn_radiation_type CuK\a
_diffrn_radiation_wavelength 1.54178
_diffrn_reflns_av_R_equivalents 0.063
_diffrn_reflns_av_sigmaI/netI 0.0277
_diffrn_reflns_limit_h_max 14
_diffrn_reflns_limit_h_min -14
_diffrn_reflns_limit_k_max 14
_diffrn_reflns_limit_k_min -14
_diffrn_reflns_limit_l_max 23
_diffrn_reflns_limit_l_min -25
_diffrn_reflns_number 55091
_diffrn_reflns_theta_full 68.26
_diffrn_reflns_theta_max 68.26
_diffrn_reflns_theta_min 3.83
_diffrn_standards_decay_% 1.80
_diffrn_standards_interval_time 900
_diffrn_standards_number 342
_exptl_absorpt_coefficient_mu 0.498
_exptl_absorpt_correction_T_max 0.9852
_exptl_absorpt_correction_T_min 0.8594
_exptl_absorpt_correction_type multi-scan
_exptl_absorpt_process_details 'Sadabs (Sheldrick, 2007)'
_exptl_crystal_colour Colorless
_exptl_crystal_density_diffrn 1.174
_exptl_crystal_density_method 'not measured'
_exptl_crystal_description block
_exptl_crystal_F_000 1256
_exptl_crystal_size_max 0.13
_exptl_crystal_size_mid 0.09
_exptl_crystal_size_min 0.03
_refine_diff_density_max 0.306
_refine_diff_density_min -0.236
_refine_diff_density_rms 0.042
_refine_ls_extinction_method none
_refine_ls_goodness_of_fit_ref 1.069
_refine_ls_hydrogen_treatment constr
_refine_ls_matrix_type full
_refine_ls_number_parameters 417
_refine_ls_number_reflns 5529
_refine_ls_number_restraints 0
_refine_ls_restrained_S_all 1.069
_refine_ls_R_factor_all 0.0554
_refine_ls_R_factor_gt 0.0529
_refine_ls_shift/su_max 0.000
_refine_ls_shift/su_mean 0.000
_refine_ls_structure_factor_coef Fsqd
_refine_ls_weighting_details 'calc w=1/[\s^2^(Fo^2^)+(0.0747P)^2^+1.5737P] where P=(Fo^2^+2Fc^2^)/3'
_refine_ls_weighting_scheme calc
_refine_ls_wR_factor_gt 0.1460
_refine_ls_wR_factor_ref 0.1485
_reflns_number_gt 5193
_reflns_number_total 5529
_reflns_threshold_expression I>2\s(I)
_cod_data_source_file jo902175u_si_004.cif
_cod_data_source_block compound_3d
_cod_depositor_comments
;
The following automatic conversions were performed:

'_symmetry_cell_setting' value 'Monoclinic' changed to 'monoclinic'
according to the built-in table from CIF Core dictionary named
'cif_core.dic' version 2.4.1 from
2010-06-29.

'_geom_angle_publ_flag' value 'Y' changed to 'y'
according to the built-in table from CIF Core dictionary named
'cif_core.dic' version 2.4.1 from 2010-06-29 (150
times).

'_geom_bond_publ_flag' value 'Y' changed to 'y' according to
the built-in table from CIF Core dictionary named 'cif_core.dic'
version 2.4.1 from 2010-06-29 (90 times).

Automatic conversion script
Id: cif_fix_values 1646 2011-03-28 12:23:43Z adriana 
;
_cod_database_code 4025167

loop_
_symmetry_equiv_pos_as_xyz
'x, y, z'
'-x+1/2, y+1/2, -z+1/2'
'-x, -y, -z'
'x-1/2, -y-1/2, z-1/2'

loop_
_atom_site_label
_atom_site_type_symbol
_atom_site_fract_x
_atom_site_fract_y
_atom_site_fract_z
_atom_site_U_iso_or_equiv
_atom_site_adp_type
_atom_site_occupancy
_atom_site_symmetry_multiplicity
_atom_site_calc_flag
_atom_site_refinement_flags
_atom_site_disorder_assembly
_atom_site_disorder_group
C1 C 0.50741(12) 0.79413(13) 0.17171(8) 0.0293(4) Uani 1 1 d . . .
C2 C 0.53223(12) 0.87335(13) 0.21752(7) 0.0288(4) Uani 1 1 d . . .
C3 C 0.51419(12) 0.84533(13) 0.27413(7) 0.0290(4) Uani 1 1 d . . .
C4 C 0.47114(12) 0.73769(13) 0.28541(7) 0.0290(4) Uani 1 1 d . . .
C5 C 0.44794(12) 0.65801(13) 0.23981(8) 0.0292(4) Uani 1 1 d . . .
C6 C 0.46602(12) 0.68624(13) 0.18379(8) 0.0304(4) Uani 1 1 d . . .
C7 C 0.52709(14) 0.81959(13) 0.11047(8) 0.0319(4) Uani 1 1 d . . .
C8 C 0.63315(14) 0.81205(14) 0.09666(8) 0.0363(4) Uani 1 1 d . . .
C9 C 0.64989(18) 0.82942(17) 0.03914(10) 0.0477(5) Uani 1 1 d . . .
H9 H 0.7216 0.8249 0.0294 0.057 Uiso 1 1 calc R . .
C10 C 0.5644(2) 0.85288(18) -0.00333(10) 0.0557(6) Uani 1 1 d . . .
H10 H 0.5772 0.8640 -0.0423 0.067 Uiso 1 1 calc R . .
C11 C 0.46072(19) 0.86045(17) 0.00992(9) 0.0503(5) Uani 1 1 d . . .
H11 H 0.4023 0.8771 -0.0200 0.060 Uiso 1 1 calc R . .
C12 C 0.43927(15) 0.84419(14) 0.06648(8) 0.0386(4) Uani 1 1 d . . .
C13 C 0.72961(14) 0.78199(17) 0.14092(9) 0.0452(5) Uani 1 1 d . . .
H13A H 0.7492 0.7013 0.1355 0.054 Uiso 1 1 calc R . .
H13B H 0.7085 0.7893 0.1803 0.054 Uiso 1 1 calc R . .
C14 C 0.82895(18) 0.8555(2) 0.13761(13) 0.0709(7) Uani 1 1 d . . .
H14A H 0.8580 0.8392 0.1014 0.106 Uiso 1 1 calc R . .
H14B H 0.8848 0.8388 0.1708 0.106 Uiso 1 1 calc R . .
H14C H 0.8084 0.9361 0.1384 0.106 Uiso 1 1 calc R . .
C15 C 0.32378(16) 0.85797(18) 0.07990(10) 0.0495(5) Uani 1 1 d . . .
H15A H 0.3129 0.9389 0.0899 0.059 Uiso 1 1 calc R . .
H15B H 0.3161 0.8119 0.1148 0.059 Uiso 1 1 calc R . .
C16 C 0.2335(2) 0.8239(3) 0.03171(13) 0.0814(8) Uani 1 1 d . . .
H16A H 0.2332 0.8760 -0.0013 0.122 Uiso 1 1 calc R . .
H16B H 0.1630 0.8280 0.0461 0.122 Uiso 1 1 calc R . .
H16C H 0.2460 0.7458 0.0192 0.122 Uiso 1 1 calc R . .
C17 C 0.43767(15) 0.60099(14) 0.13592(8) 0.0360(4) Uani 1 1 d . . .
C18 C 0.51780(18) 0.54484(15) 0.11074(9) 0.0454(5) Uani 1 1 d . . .
H18 H 0.5925 0.5625 0.1226 0.055 Uiso 1 1 calc R . .
C19 C 0.4885(2) 0.46273(17) 0.06819(10) 0.0599(6) Uani 1 1 d . . .
H19 H 0.5433 0.4232 0.0514 0.072 Uiso 1 1 calc R . .
C20 C 0.3795(2) 0.43857(18) 0.05026(10) 0.0645(7) Uani 1 1 d . . .
H20 H 0.3599 0.3833 0.0207 0.077 Uiso 1 1 calc R . .
C21 C 0.3000(2) 0.49340(18) 0.07466(10) 0.0563(6) Uani 1 1 d . . .
H21 H 0.2254 0.4765 0.0621 0.068 Uiso 1 1 calc R . .
C22 C 0.32871(16) 0.57367(16) 0.11776(9) 0.0441(5) Uani 1 1 d . . .
H22 H 0.2734 0.6107 0.1352 0.053 Uiso 1 1 calc R . .
C23 C 0.40345(13) 0.54273(13) 0.25194(8) 0.0321(4) Uani 1 1 d . . .
C24 C 0.46118(15) 0.44416(15) 0.24346(9) 0.0394(4) Uani 1 1 d . . .
H24 H 0.5293 0.4496 0.2294 0.047 Uiso 1 1 calc R . .
C25 C 0.42066(17) 0.33783(15) 0.25531(9) 0.0463(5) Uani 1 1 d . . .
H25 H 0.4614 0.2711 0.2497 0.056 Uiso 1 1 calc R . .
C26 C 0.32173(17) 0.32863(16) 0.27521(9) 0.0473(5) Uani 1 1 d . . .
H26 H 0.2945 0.2558 0.2838 0.057 Uiso 1 1 calc R . .
C27 C 0.26221(15) 0.42558(16) 0.28266(9) 0.0439(5) Uani 1 1 d . . .
H27 H 0.1930 0.4194 0.2955 0.053 Uiso 1 1 calc R . .
C28 C 0.30319(14) 0.53185(15) 0.27150(8) 0.0375(4) Uani 1 1 d . . .
H28 H 0.2622 0.5982 0.2773 0.045 Uiso 1 1 calc R . .
C29 C 0.44795(14) 0.70642(14) 0.34437(8) 0.0334(4) Uani 1 1 d . . .
C30 C 0.50663(16) 0.61988(16) 0.37556(9) 0.0438(5) Uani 1 1 d . . .
H30 H 0.5656 0.5849 0.3603 0.053 Uiso 1 1 calc R . .
C31 C 0.4805(2) 0.58441(19) 0.42800(10) 0.0601(6) Uani 1 1 d . . .
H31 H 0.5217 0.5256 0.4489 0.072 Uiso 1 1 calc R . .
C32 C 0.3943(2) 0.6338(2) 0.45063(11) 0.0687(7) Uani 1 1 d . . .
H32 H 0.3751 0.6079 0.4865 0.082 Uiso 1 1 calc R . .
C33 C 0.33642(19) 0.72098(18) 0.42072(11) 0.0582(6) Uani 1 1 d . . .
H33 H 0.2780 0.7562 0.4364 0.070 Uiso 1 1 calc R . .
C34 C 0.36289(15) 0.75704(15) 0.36842(9) 0.0401(4) Uani 1 1 d . . .
H34 H 0.3227 0.8174 0.3483 0.048 Uiso 1 1 calc R . .
C35 C 0.53731(13) 0.92805(14) 0.32365(8) 0.0323(4) Uani 1 1 d . . .
C36 C 0.61330(16) 0.90142(17) 0.37184(9) 0.0435(5) Uani 1 1 d . . .
H36 H 0.6534 0.8323 0.3723 0.052 Uiso 1 1 calc R . .
C37 C 0.63106(19) 0.9744(2) 0.41902(10) 0.0569(6) Uani 1 1 d . . .
H37 H 0.6839 0.9555 0.4514 0.068 Uiso 1 1 calc R . .
C38 C 0.5724(2) 1.07467(19) 0.41935(10) 0.0574(6) Uani 1 1 d . . .
H38 H 0.5839 1.1241 0.4520 0.069 Uiso 1 1 calc R . .
C39 C 0.49699(18) 1.10235(17) 0.37169(10) 0.0514(5) Uani 1 1 d . . .
H39 H 0.4567 1.1713 0.3715 0.062 Uiso 1 1 calc R . .
C40 C 0.48006(15) 1.02970(15) 0.32423(8) 0.0389(4) Uani 1 1 d . . .
H40 H 0.4284 1.0498 0.2916 0.047 Uiso 1 1 calc R . .
C41 C 0.57993(13) 0.98708(14) 0.20588(8) 0.0329(4) Uani 1 1 d . . .
C42 C 0.68408(15) 1.01660(17) 0.23255(9) 0.0429(5) Uani 1 1 d . . .
H42 H 0.7250 0.9642 0.2582 0.051 Uiso 1 1 calc R . .
C43 C 0.72867(18) 1.12214(19) 0.22197(11) 0.0552(6) Uani 1 1 d . . .
H43 H 0.8003 1.1410 0.2397 0.066 Uiso 1 1 calc R . .
C44 C 0.6691(2) 1.19921(18) 0.18583(11) 0.0604(6) Uani 1 1 d . . .
H44 H 0.6990 1.2718 0.1793 0.072 Uiso 1 1 calc R . .
C45 C 0.5659(2) 1.17127(17) 0.15910(10) 0.0554(6) Uani 1 1 d . . .
H45 H 0.5250 1.2244 0.1339 0.066 Uiso 1 1 calc R . .
C46 C 0.52147(16) 1.06542(15) 0.16900(8) 0.0420(4) Uani 1 1 d . . .
H46 H 0.4504 1.0465 0.1503 0.050 Uiso 1 1 calc R . .

loop_
_atom_site_aniso_label
_atom_site_aniso_U_11
_atom_site_aniso_U_22
_atom_site_aniso_U_33
_atom_site_aniso_U_23
_atom_site_aniso_U_13
_atom_site_aniso_U_12
C1 0.0302(7) 0.0306(8) 0.0282(10) -0.0003(6) 0.0075(6) -0.0012(6)
C2 0.0291(7) 0.0299(8) 0.0287(11) -0.0006(6) 0.0080(6) -0.0003(6)
C3 0.0291(7) 0.0311(8) 0.0278(11) -0.0013(6) 0.0070(6) 0.0027(6)
C4 0.0291(7) 0.0312(8) 0.0284(10) 0.0016(6) 0.0099(6) 0.0042(6)
C5 0.0292(7) 0.0302(8) 0.0297(11) 0.0012(6) 0.0090(7) 0.0011(6)
C6 0.0314(8) 0.0304(8) 0.0308(11) -0.0012(6) 0.0091(7) -0.0017(6)
C7 0.0443(9) 0.0251(8) 0.0277(11) -0.0025(6) 0.0101(7) -0.0043(6)
C8 0.0464(9) 0.0315(8) 0.0333(12) -0.0033(7) 0.0139(8) -0.0052(7)
C9 0.0630(12) 0.0453(10) 0.0402(14) -0.0038(8) 0.0263(10) -0.0055(9)
C10 0.0851(16) 0.0523(12) 0.0321(13) 0.0021(9) 0.0171(11) 0.0026(11)
C11 0.0737(13) 0.0463(11) 0.0288(13) -0.0014(8) 0.0002(10) 0.0071(9)
C12 0.0530(10) 0.0313(8) 0.0304(12) -0.0034(7) 0.0021(8) -0.0010(7)
C13 0.0395(9) 0.0532(11) 0.0448(13) -0.0048(9) 0.0128(8) -0.0024(8)
C14 0.0487(12) 0.0806(17) 0.085(2) -0.0173(14) 0.0138(12) -0.0163(11)
C15 0.0481(10) 0.0487(11) 0.0489(14) -0.0041(9) -0.0031(9) 0.0043(8)
C16 0.0642(15) 0.097(2) 0.075(2) -0.0047(15) -0.0189(13) -0.0030(14)
C17 0.0533(10) 0.0297(8) 0.0268(10) -0.0005(7) 0.0116(8) -0.0082(7)
C18 0.0667(12) 0.0336(9) 0.0411(13) -0.0024(8) 0.0251(10) -0.0079(8)
C19 0.1079(19) 0.0365(10) 0.0439(15) -0.0057(9) 0.0398(13) -0.0073(11)
C20 0.116(2) 0.0419(11) 0.0366(14) -0.0077(9) 0.0147(13) -0.0328(12)
C21 0.0825(15) 0.0475(11) 0.0371(13) -0.0025(9) 0.0023(11) -0.0248(11)
C22 0.0550(11) 0.0400(9) 0.0370(12) -0.0003(8) 0.0051(9) -0.0135(8)
C23 0.0362(8) 0.0316(8) 0.0292(10) 0.0018(6) 0.0074(7) -0.0027(6)
C24 0.0447(9) 0.0350(9) 0.0408(12) -0.0007(7) 0.0143(8) -0.0008(7)
C25 0.0621(12) 0.0311(9) 0.0474(13) -0.0020(8) 0.0134(10) -0.0011(8)
C26 0.0586(11) 0.0359(9) 0.0471(13) 0.0033(8) 0.0069(9) -0.0160(8)
C27 0.0388(9) 0.0497(11) 0.0437(13) 0.0094(8) 0.0069(8) -0.0119(8)
C28 0.0355(8) 0.0385(9) 0.0392(12) 0.0068(7) 0.0072(7) -0.0010(7)
C29 0.0410(9) 0.0313(8) 0.0296(11) 0.0012(7) 0.0113(7) 0.0029(6)
C30 0.0520(10) 0.0462(10) 0.0357(12) 0.0060(8) 0.0149(9) 0.0172(8)
C31 0.0824(15) 0.0602(13) 0.0418(15) 0.0214(10) 0.0232(11) 0.0343(11)
C32 0.1002(18) 0.0681(15) 0.0470(16) 0.0258(11) 0.0423(13) 0.0354(13)
C33 0.0777(14) 0.0506(12) 0.0552(16) 0.0144(10) 0.0406(12) 0.0264(10)
C34 0.0514(10) 0.0354(9) 0.0379(12) 0.0075(7) 0.0211(8) 0.0111(7)
C35 0.0358(8) 0.0339(8) 0.0288(10) -0.0007(7) 0.0102(7) -0.0016(6)
C36 0.0492(10) 0.0467(10) 0.0335(12) -0.0040(8) 0.0023(8) 0.0058(8)
C37 0.0702(14) 0.0600(13) 0.0365(13) -0.0051(9) -0.0065(10) 0.0012(10)
C38 0.0821(15) 0.0522(12) 0.0373(13) -0.0156(9) 0.0062(11) -0.0048(11)
C39 0.0676(13) 0.0378(10) 0.0495(14) -0.0103(9) 0.0106(10) 0.0037(9)
C40 0.0466(9) 0.0347(9) 0.0350(11) -0.0037(7) 0.0050(8) 0.0016(7)
C41 0.0414(9) 0.0323(8) 0.0278(11) -0.0062(7) 0.0146(7) -0.0073(7)
C42 0.0428(9) 0.0464(10) 0.0416(13) -0.0102(8) 0.0132(8) -0.0098(8)
C43 0.0554(12) 0.0553(12) 0.0593(15) -0.0205(11) 0.0235(10) -0.0265(10)
C44 0.0888(16) 0.0417(11) 0.0579(16) -0.0138(10) 0.0351(13) -0.0313(11)
C45 0.0923(16) 0.0356(10) 0.0404(13) 0.0012(8) 0.0169(11) -0.0113(10)
C46 0.0587(11) 0.0352(9) 0.0324(11) -0.0014(7) 0.0080(8) -0.0089(8)

loop_
_atom_type_symbol
_atom_type_description
_atom_type_scat_dispersion_real
_atom_type_scat_dispersion_imag
_atom_type_scat_source
C C 0.0181 0.0091 'International Tables Vol C Tables 4.2.6.8 and 6.1.1.4'
H H 0.0000 0.0000 'International Tables Vol C Tables 4.2.6.8 and 6.1.1.4'

loop_
_geom_angle_atom_site_label_1
_geom_angle_atom_site_label_2
_geom_angle_atom_site_label_3
_geom_angle
_geom_angle_site_symmetry_1
_geom_angle_site_symmetry_3
_geom_angle_publ_flag
C6 C1 C2 119.11(16) . . y
C6 C1 C7 118.60(14) . . y
C2 C1 C7 122.26(14) . . y
C3 C2 C1 120.34(14) . . y
C3 C2 C41 119.80(14) . . y
C1 C2 C41 119.85(15) . . y
C2 C3 C4 119.92(15) . . y
C2 C3 C35 121.90(14) . . y
C4 C3 C35 118.17(15) . . y
C3 C4 C5 119.69(15) . . y
C3 C4 C29 121.39(15) . . y
C5 C4 C29 118.92(14) . . y
C6 C5 C4 120.13(15) . . y
C6 C5 C23 120.14(15) . . y
C4 C5 C23 119.73(15) . . y
C5 C6 C1 120.79(15) . . y
C5 C6 C17 118.90(14) . . y
C1 C6 C17 120.29(16) . . y
C8 C7 C12 119.91(17) . . y
C8 C7 C1 119.20(15) . . y
C12 C7 C1 120.79(15) . . y
C9 C8 C7 118.89(18) . . y
C9 C8 C13 118.48(17) . . y
C7 C8 C13 122.60(17) . . y
C10 C9 C8 120.9(2) . . y
C10 C9 H9 119.5 . . y
C8 C9 H9 119.5 . . y
C11 C10 C9 120.4(2) . . y
C11 C10 H10 119.8 . . y
C9 C10 H10 119.8 . . y
C10 C11 C12 121.13(19) . . y
C10 C11 H11 119.4 . . y
C12 C11 H11 119.4 . . y
C11 C12 C7 118.72(18) . . y
C11 C12 C15 119.56(17) . . y
C7 C12 C15 121.68(18) . . y
C8 C13 C14 113.86(19) . . y
C8 C13 H13A 108.8 . . y
C14 C13 H13A 108.8 . . y
C8 C13 H13B 108.8 . . y
C14 C13 H13B 108.8 . . y
H13A C13 H13B 107.7 . . y
C13 C14 H14A 109.5 . . y
C13 C14 H14B 109.5 . . y
H14A C14 H14B 109.5 . . y
C13 C14 H14C 109.5 . . y
H14A C14 H14C 109.5 . . y
H14B C14 H14C 109.5 . . y
C12 C15 C16 116.0(2) . . y
C12 C15 H15A 108.3 . . y
C16 C15 H15A 108.3 . . y
C12 C15 H15B 108.3 . . y
C16 C15 H15B 108.3 . . y
H15A C15 H15B 107.4 . . y
C15 C16 H16A 109.5 . . y
C15 C16 H16B 109.5 . . y
H16A C16 H16B 109.5 . . y
C15 C16 H16C 109.5 . . y
H16A C16 H16C 109.5 . . y
H16B C16 H16C 109.5 . . y
C18 C17 C22 118.93(17) . . y
C18 C17 C6 121.53(16) . . y
C22 C17 C6 119.48(17) . . y
C17 C18 C19 119.9(2) . . y
C17 C18 H18 120.1 . . y
C19 C18 H18 120.1 . . y
C20 C19 C18 120.0(2) . . y
C20 C19 H19 120.0 . . y
C18 C19 H19 120.0 . . y
C21 C20 C19 120.6(2) . . y
C21 C20 H20 119.7 . . y
C19 C20 H20 119.7 . . y
C20 C21 C22 119.7(2) . . y
C20 C21 H21 120.2 . . y
C22 C21 H21 120.2 . . y
C21 C22 C17 120.9(2) . . y
C21 C22 H22 119.6 . . y
C17 C22 H22 119.6 . . y
C24 C23 C28 118.25(15) . . y
C24 C23 C5 120.83(15) . . y
C28 C23 C5 120.92(15) . . y
C25 C24 C23 120.81(17) . . y
C25 C24 H24 119.6 . . y
C23 C24 H24 119.6 . . y
C26 C25 C24 120.19(18) . . y
C26 C25 H25 119.9 . . y
C24 C25 H25 119.9 . . y
C25 C26 C27 119.73(17) . . y
C25 C26 H26 120.1 . . y
C27 C26 H26 120.1 . . y
C26 C27 C28 120.10(17) . . y
C26 C27 H27 120.0 . . y
C28 C27 H27 120.0 . . y
C27 C28 C23 120.90(17) . . y
C27 C28 H28 119.6 . . y
C23 C28 H28 119.6 . . y
C30 C29 C34 118.08(17) . . y
C30 C29 C4 120.35(15) . . y
C34 C29 C4 121.45(15) . . y
C31 C30 C29 120.85(18) . . y
C31 C30 H30 119.6 . . y
C29 C30 H30 119.6 . . y
C30 C31 C32 120.31(19) . . y
C30 C31 H31 119.8 . . y
C32 C31 H31 119.8 . . y
C33 C32 C31 119.6(2) . . y
C33 C32 H32 120.2 . . y
C31 C32 H32 120.2 . . y
C34 C33 C32 120.20(19) . . y
C34 C33 H33 119.9 . . y
C32 C33 H33 119.9 . . y
C33 C34 C29 120.98(17) . . y
C33 C34 H34 119.5 . . y
C29 C34 H34 119.5 . . y
C40 C35 C36 118.21(16) . . y
C40 C35 C3 121.37(15) . . y
C36 C35 C3 120.34(15) . . y
C37 C36 C35 120.78(18) . . y
C37 C36 H36 119.6 . . y
C35 C36 H36 119.6 . . y
C38 C37 C36 120.40(19) . . y
C38 C37 H37 119.8 . . y
C36 C37 H37 119.8 . . y
C39 C38 C37 119.41(19) . . y
C39 C38 H38 120.3 . . y
C37 C38 H38 120.3 . . y
C38 C39 C40 120.10(19) . . y
C38 C39 H39 119.9 . . y
C40 C39 H39 119.9 . . y
C39 C40 C35 121.08(17) . . y
C39 C40 H40 119.5 . . y
C35 C40 H40 119.5 . . y
C46 C41 C42 118.61(16) . . y
C46 C41 C2 121.07(15) . . y
C42 C41 C2 120.32(16) . . y
C43 C42 C41 120.6(2) . . y
C43 C42 H42 119.7 . . y
C41 C42 H42 119.7 . . y
C44 C43 C42 120.02(19) . . y
C44 C43 H43 120.0 . . y
C42 C43 H43 120.0 . . y
C43 C44 C45 120.11(18) . . y
C43 C44 H44 119.9 . . y
C45 C44 H44 119.9 . . y
C44 C45 C46 120.1(2) . . y
C44 C45 H45 120.0 . . y
C46 C45 H45 120.0 . . y
C41 C46 C45 120.62(18) . . y
C41 C46 H46 119.7 . . y
C45 C46 H46 119.7 . . y

loop_
_geom_bond_atom_site_label_1
_geom_bond_atom_site_label_2
_geom_bond_distance
_geom_bond_site_symmetry_2
_geom_bond_publ_flag
C1 C6 1.409(2) . y
C1 C2 1.413(2) . y
C1 C7 1.508(3) . y
C2 C3 1.405(3) . y
C2 C41 1.499(2) . y
C3 C4 1.409(2) . y
C3 C35 1.501(2) . y
C4 C5 1.411(2) . y
C4 C29 1.486(3) . y
C5 C6 1.392(3) . y
C5 C23 1.502(2) . y
C6 C17 1.499(2) . y
C7 C8 1.400(2) . y
C7 C12 1.412(2) . y
C8 C9 1.397(3) . y
C8 C13 1.503(3) . y
C9 C10 1.369(3) . y
C9 H9 0.9500 . y
C10 C11 1.366(3) . y
C10 H10 0.9500 . y
C11 C12 1.391(3) . y
C11 H11 0.9500 . y
C12 C15 1.516(3) . y
C13 C14 1.514(3) . y
C13 H13A 0.9900 . y
C13 H13B 0.9900 . y
C14 H14A 0.9800 . y
C14 H14B 0.9800 . y
C14 H14C 0.9800 . y
C15 C16 1.519(3) . y
C15 H15A 0.9900 . y
C15 H15B 0.9900 . y
C16 H16A 0.9800 . y
C16 H16B 0.9800 . y
C16 H16C 0.9800 . y
C17 C18 1.389(3) . y
C17 C22 1.393(3) . y
C18 C19 1.391(3) . y
C18 H18 0.9500 . y
C19 C20 1.384(4) . y
C19 H19 0.9500 . y
C20 C21 1.366(4) . y
C20 H20 0.9500 . y
C21 C22 1.383(3) . y
C21 H21 0.9500 . y
C22 H22 0.9500 . y
C23 C24 1.388(2) . y
C23 C28 1.388(2) . y
C24 C25 1.387(3) . y
C24 H24 0.9500 . y
C25 C26 1.375(3) . y
C25 H25 0.9500 . y
C26 C27 1.379(3) . y
C26 H26 0.9500 . y
C27 C28 1.384(2) . y
C27 H27 0.9500 . y
C28 H28 0.9500 . y
C29 C30 1.391(2) . y
C29 C34 1.394(2) . y
C30 C31 1.370(3) . y
C30 H30 0.9500 . y
C31 C32 1.383(3) . y
C31 H31 0.9500 . y
C32 C33 1.378(3) . y
C32 H32 0.9500 . y
C33 C34 1.370(3) . y
C33 H33 0.9500 . y
C34 H34 0.9500 . y
C35 C40 1.388(2) . y
C35 C36 1.392(3) . y
C36 C37 1.383(3) . y
C36 H36 0.9500 . y
C37 C38 1.383(3) . y
C37 H37 0.9500 . y
C38 C39 1.382(3) . y
C38 H38 0.9500 . y
C39 C40 1.386(3) . y
C39 H39 0.9500 . y
C40 H40 0.9500 . y
C41 C46 1.388(3) . y
C41 C42 1.393(2) . y
C42 C43 1.392(3) . y
C42 H42 0.9500 . y
C43 C44 1.375(4) . y
C43 H43 0.9500 . y
C44 C45 1.379(3) . y
C44 H44 0.9500 . y
C45 C46 1.390(3) . y
C45 H45 0.9500 . y
C46 H46 0.9500 . y

loop_
_cod_related_entry_id
_cod_related_entry_database
_cod_related_entry_code
1 ChemSpider 30659127
